data_4124379
loop_
_publ_author_name
'Despagnet-Ayoub, Emmanuelle'
'Takase, Michael K.'
'Labinger, Jay A.'
'Bercaw, John E.'

_publ_section_title
;
 Reversible 1,2-Alkyl Migration to Carbene and Ammonia Activation in an
 N-Heterocyclic Carbene-Zirconium Complex.
;
_journal_name_full 'Journal of the American Chemical Society'
_journal_page_first 150817104804004
_journal_paper_doi 10.1021/jacs.5b06695
_journal_year 2015
_chemical_formula_sum 'C52 H67 N2 O2 P Zr'
_chemical_formula_weight 874.26
_space_group_crystal_system monoclinic
_space_group_IT_number 14
_space_group_name_Hall '-P 2ybc'
_space_group_name_H-M_alt 'P 1 21/c 1'
_symmetry_space_group_name_Hall '-P 2ybc'
_symmetry_space_group_name_H-M 'P 1 21/c 1'
_atom_sites_solution_hydrogens geom
_atom_sites_solution_primary direct
_atom_sites_solution_secondary difmap
_audit_creation_method SHELXL-2014/7
_cell_angle_alpha 90
_cell_angle_beta 96.8727(15)
_cell_angle_gamma 90
_cell_formula_units_Z 4
_cell_length_a 19.2090(7)
_cell_length_b 11.0430(4)
_cell_length_c 22.7466(10)
_cell_measurement_reflns_used 9837
_cell_measurement_temperature 100(2)
_cell_measurement_theta_max 30.91
_cell_measurement_theta_min 2.63
_cell_volume 4790.5(3)
_computing_cell_refinement 'SAINT v8.34A (Bruker-AXS, 2007)'
_computing_data_collection 'APEX2 v2014.7-1 (Bruker-AXS, 2014)'
_computing_data_reduction 'SAINT v8.34A (Bruker-AXS, 2007)'
_computing_molecular_graphics 'Bruker SHELXTL'
_computing_publication_material 'Bruker SHELXTL'
_computing_structure_refinement 'SHELXL-2014/7 (Sheldrick, 2014)'
_computing_structure_solution 'SHELXS-2013/1 (She ldrick, 2013)'
_diffrn_ambient_temperature 100(2)
_diffrn_detector_area_resol_mean 10.24
_diffrn_measured_fraction_theta_full 0.998
_diffrn_measured_fraction_theta_max 0.999
_diffrn_measurement_device_type 'Bruker D8 VENTURE Kappa Duo PHOTON 100 CMOS'
_diffrn_measurement_method '\f and \w scans'
_diffrn_radiation_type MoK\a
_diffrn_radiation_wavelength 0.71073
_diffrn_reflns_av_R_equivalents 0.0967
_diffrn_reflns_av_unetI/netI 0.0979
_diffrn_reflns_laue_measured_fraction_full 0.998
_diffrn_reflns_laue_measured_fraction_max 0.999
_diffrn_reflns_limit_h_max 29
_diffrn_reflns_limit_h_min -27
_diffrn_reflns_limit_k_max 16
_diffrn_reflns_limit_k_min -16
_diffrn_reflns_limit_l_max 34
_diffrn_reflns_limit_l_min -34
_diffrn_reflns_number 99225
_diffrn_reflns_point_group_measured_fraction_full 0.998
_diffrn_reflns_point_group_measured_fraction_max 0.999
_diffrn_reflns_theta_full 25.242
_diffrn_reflns_theta_max 33.153
_diffrn_reflns_theta_min 2.363
_diffrn_source 'I\mS HB micro-focus sealed tube'
_exptl_absorpt_coefficient_mu 0.303
_exptl_absorpt_correction_T_max 0.7474
_exptl_absorpt_correction_T_min 0.6799
_exptl_absorpt_correction_type multi-scan
_exptl_absorpt_process_details 'SADABS-2014/4 (Sheldrick, 2014)'
_exptl_crystal_colour colourless
_exptl_crystal_density_diffrn 1.212
_exptl_crystal_density_method 'not measured'
_exptl_crystal_description Needle
_exptl_crystal_F_000 1856
_exptl_crystal_size_max 0.300
_exptl_crystal_size_mid 0.100
_exptl_crystal_size_min 0.050
_refine_diff_density_max 1.199
_refine_diff_density_min -0.574
_refine_diff_density_rms 0.096
_refine_ls_extinction_method none
_refine_ls_goodness_of_fit_ref 1.016
_refine_ls_hydrogen_treatment constr
_refine_ls_matrix_type full
_refine_ls_number_parameters 538
_refine_ls_number_reflns 18233
_refine_ls_number_restraints 0
_refine_ls_restrained_S_all 1.016
_refine_ls_R_factor_all 0.1163
_refine_ls_R_factor_gt 0.0546
_refine_ls_shift/su_max 0.003
_refine_ls_shift/su_mean 0.000
_refine_ls_structure_factor_coef Fsqd
_refine_ls_weighting_details 'w=1/[\s^2^(Fo^2^)+(0.0369P)^2^+3.0391P] where P=(Fo^2^+2Fc^2^)/3'
_refine_ls_weighting_scheme calc
_refine_ls_wR_factor_gt 0.0931
_refine_ls_wR_factor_ref 0.1085
_reflns_Friedel_coverage 0.000
_reflns_number_gt 11278
_reflns_number_total 18233
_reflns_threshold_expression 'I > 2\s(I)'
_cod_data_source_file ja5b06695_si_001.cif
_cod_data_source_block P15054
_cod_database_code 4124379
_shelx_shelxl_version_number 2014/7
_shelx_space_group_comment
; 
The symmetry employed for this shelxl refinement is uniquely defined 
by the following loop, which should always be used as a source of 
symmetry information in preference to the above space-group names. 
They are only intended as comments. 
;
_shelx_estimated_absorpt_t_min 0.915
_shelx_estimated_absorpt_t_max 0.985

loop_
_space_group_symop_operation_xyz
'x, y, z'
'-x, y+1/2, -z+1/2'
'-x, -y, -z'
'x, -y-1/2, z-1/2'

loop_
_atom_site_label
_atom_site_type_symbol
_atom_site_fract_x
_atom_site_fract_y
_atom_site_fract_z
_atom_site_U_iso_or_equiv
_atom_site_adp_type
_atom_site_occupancy
_atom_site_site_symmetry_order
_atom_site_calc_flag
_atom_site_refinement_flags_posn
_atom_site_refinement_flags_adp
Zr1 Zr 0.76511(2) 0.24982(2) 0.32427(2) 0.00884(4) Uani 1 1 d . .
P1 P 0.69862(3) 0.03060(5) 0.35238(2) 0.01641(11) Uani 1 1 d . .
C71 C 0.61773(12) 0.0601(2) 0.38452(11) 0.0270(5) Uani 1 1 d . .
H71A H 0.5997 -0.0159 0.3990 0.040 Uiso 1 1 calc R U
H71B H 0.5828 0.0951 0.3543 0.040 Uiso 1 1 calc R U
H71C H 0.6272 0.1171 0.4175 0.040 Uiso 1 1 calc R U
C72 C 0.67056(13) -0.0769(2) 0.29349(10) 0.0268(5) Uani 1 1 d . .
H72A H 0.7112 -0.1027 0.2744 0.040 Uiso 1 1 calc R U
H72B H 0.6362 -0.0382 0.2641 0.040 Uiso 1 1 calc R U
H72C H 0.6492 -0.1476 0.3103 0.040 Uiso 1 1 calc R U
C73 C 0.74773(12) -0.06510(19) 0.40745(10) 0.0225(5) Uani 1 1 d . .
H73A H 0.7184 -0.1335 0.4167 0.034 Uiso 1 1 calc R U
H73B H 0.7614 -0.0179 0.4435 0.034 Uiso 1 1 calc R U
H73C H 0.7898 -0.0955 0.3919 0.034 Uiso 1 1 calc R U
C1 C 0.75148(9) 0.44461(16) 0.32583(8) 0.0086(3) Uani 1 1 d . .
C51 C 0.70722(10) 0.55071(16) 0.34108(8) 0.0115(4) Uani 1 1 d . .
H51A H 0.6771 0.5778 0.3051 0.014 Uiso 1 1 calc R U
H51B H 0.7381 0.6190 0.3554 0.014 Uiso 1 1 calc R U
C52 C 0.66183(10) 0.51555(16) 0.38838(8) 0.0119(4) Uani 1 1 d . .
C53 C 0.67309(11) 0.56083(18) 0.44564(9) 0.0163(4) Uani 1 1 d . .
H53 H 0.7093 0.6183 0.4558 0.020 Uiso 1 1 calc R U
C54 C 0.63162(12) 0.52264(19) 0.48834(10) 0.0221(5) Uani 1 1 d . .
H54 H 0.6398 0.5540 0.5274 0.027 Uiso 1 1 calc R U
C55 C 0.57882(11) 0.43959(19) 0.47415(10) 0.0243(5) Uani 1 1 d . .
H55 H 0.5504 0.4142 0.5033 0.029 Uiso 1 1 calc R U
C56 C 0.56725(11) 0.39327(19) 0.41723(11) 0.0238(5) Uani 1 1 d . .
H56 H 0.5309 0.3358 0.4074 0.029 Uiso 1 1 calc R U
C57 C 0.60860(10) 0.43057(18) 0.37458(10) 0.0178(4) Uani 1 1 d . .
H57 H 0.6006 0.3980 0.3357 0.021 Uiso 1 1 calc R U
N1 N 0.76806(8) 0.43140(13) 0.26387(7) 0.0094(3) Uani 1 1 d . .
O1 O 0.68265(7) 0.24342(12) 0.25674(6) 0.0128(2) Uani 1 1 d . .
C11 C 0.66546(10) 0.33266(16) 0.21673(8) 0.0112(4) Uani 1 1 d . .
C12 C 0.60627(10) 0.32915(16) 0.17353(8) 0.0118(4) Uani 1 1 d . .
C17 C 0.55755(10) 0.21842(17) 0.16739(9) 0.0151(4) Uani 1 1 d . .
C18 C 0.52521(11) 0.1991(2) 0.22547(10) 0.0224(5) Uani 1 1 d . .
H18A H 0.5627 0.1875 0.2582 0.034 Uiso 1 1 calc R U
H18B H 0.4950 0.1273 0.2218 0.034 Uiso 1 1 calc R U
H18C H 0.4973 0.2702 0.2334 0.034 Uiso 1 1 calc R U
C19 C 0.49722(11) 0.23296(18) 0.11728(10) 0.0226(5) Uani 1 1 d . .
H19A H 0.4682 0.3023 0.1257 0.034 Uiso 1 1 calc R U
H19B H 0.4685 0.1593 0.1143 0.034 Uiso 1 1 calc R U
H19C H 0.5164 0.2465 0.0798 0.034 Uiso 1 1 calc R U
C20 C 0.60000(11) 0.10635(18) 0.15321(10) 0.0201(4) Uani 1 1 d . .
H20A H 0.6175 0.1174 0.1148 0.030 Uiso 1 1 calc R U
H20B H 0.5699 0.0345 0.1517 0.030 Uiso 1 1 calc R U
H20C H 0.6397 0.0957 0.1841 0.030 Uiso 1 1 calc R U
C13 C 0.59499(10) 0.42903(17) 0.13535(8) 0.0119(4) Uani 1 1 d . .
H13 H 0.5553 0.4274 0.1061 0.014 Uiso 1 1 calc R U
C14 C 0.63845(10) 0.53033(17) 0.13769(8) 0.0115(4) Uani 1 1 d . .
C15 C 0.69683(10) 0.53130(16) 0.18063(8) 0.0112(4) Uani 1 1 d . .
H15 H 0.7276 0.5990 0.1838 0.013 Uiso 1 1 calc R U
C21 C 0.62499(10) 0.63987(17) 0.09649(8) 0.0132(4) Uani 1 1 d . .
C22 C 0.56171(11) 0.6220(2) 0.04964(9) 0.0221(5) Uani 1 1 d . .
H22A H 0.5686 0.5490 0.0265 0.033 Uiso 1 1 calc R U
H22B H 0.5569 0.6924 0.0233 0.033 Uiso 1 1 calc R U
H22C H 0.5192 0.6131 0.0691 0.033 Uiso 1 1 calc R U
C23 C 0.68956(11) 0.6623(2) 0.06430(10) 0.0221(5) Uani 1 1 d . .
H23A H 0.7302 0.6796 0.0934 0.033 Uiso 1 1 calc R U
H23B H 0.6807 0.7315 0.0375 0.033 Uiso 1 1 calc R U
H23C H 0.6990 0.5902 0.0415 0.033 Uiso 1 1 calc R U
C24 C 0.61194(12) 0.75152(19) 0.13409(9) 0.0218(4) Uani 1 1 d . .
H24A H 0.5721 0.7359 0.1562 0.033 Uiso 1 1 calc R U
H24B H 0.6015 0.8216 0.1081 0.033 Uiso 1 1 calc R U
H24C H 0.6539 0.7682 0.1619 0.033 Uiso 1 1 calc R U
C16 C 0.71002(9) 0.43415(16) 0.21854(8) 0.0101(3) Uani 1 1 d . .
C2 C 0.83492(9) 0.48611(15) 0.25938(8) 0.0099(3) Uani 1 1 d . .
C3 C 0.86754(10) 0.51764(17) 0.21079(8) 0.0129(4) Uani 1 1 d . .
H3 H 0.8437 0.5138 0.1718 0.016 Uiso 1 1 calc R U
C4 C 0.93760(10) 0.55570(18) 0.22159(9) 0.0167(4) Uani 1 1 d . .
H4 H 0.9615 0.5790 0.1892 0.020 Uiso 1 1 calc R U
C5 C 0.97262(10) 0.56014(18) 0.27828(9) 0.0162(4) Uani 1 1 d . .
H5 H 1.0200 0.5865 0.2841 0.019 Uiso 1 1 calc R U
C6 C 0.93917(10) 0.52632(17) 0.32734(8) 0.0127(4) Uani 1 1 d . .
H6 H 0.9630 0.5285 0.3664 0.015 Uiso 1 1 calc R U
C7 C 0.87025(10) 0.48978(16) 0.31647(8) 0.0099(3) Uani 1 1 d . .
N2 N 0.82498(8) 0.43697(13) 0.35493(7) 0.0096(3) Uani 1 1 d . .
O2 O 0.78600(7) 0.25228(12) 0.41569(5) 0.0123(2) Uani 1 1 d . .
C31 C 0.81338(9) 0.34706(16) 0.44868(8) 0.0105(3) Uani 1 1 d . .
C32 C 0.82114(10) 0.35065(17) 0.51111(8) 0.0126(4) Uani 1 1 d . .
C37 C 0.79970(10) 0.24252(18) 0.54766(8) 0.0159(4) Uani 1 1 d . .
C38 C 0.80925(13) 0.26864(18) 0.61452(9) 0.0241(5) Uani 1 1 d . .
H38A H 0.7926 0.1992 0.6357 0.036 Uiso 1 1 calc R U
H38B H 0.7822 0.3408 0.6225 0.036 Uiso 1 1 calc R U
H38C H 0.8590 0.2825 0.6279 0.036 Uiso 1 1 calc R U
C39 C 0.84672(12) 0.13333(18) 0.53687(9) 0.0201(4) Uani 1 1 d . .
H39A H 0.8430 0.1161 0.4943 0.030 Uiso 1 1 calc R U
H39B H 0.8315 0.0623 0.5578 0.030 Uiso 1 1 calc R U
H39C H 0.8955 0.1522 0.5516 0.030 Uiso 1 1 calc R U
C40 C 0.72224(11) 0.2112(2) 0.52956(10) 0.0214(5) Uani 1 1 d . .
H40A H 0.7153 0.1884 0.4876 0.032 Uiso 1 1 calc R U
H40B H 0.6931 0.2818 0.5359 0.032 Uiso 1 1 calc R U
H40C H 0.7088 0.1434 0.5536 0.032 Uiso 1 1 calc R U
C33 C 0.85040(10) 0.45510(17) 0.53878(8) 0.0144(4) Uani 1 1 d . .
H33 H 0.8562 0.4576 0.5808 0.017 Uiso 1 1 calc R U
C34 C 0.87158(10) 0.55604(17) 0.50833(8) 0.0119(4) Uani 1 1 d . .
C35 C 0.86291(9) 0.55047(16) 0.44668(8) 0.0112(4) Uani 1 1 d . .
H35 H 0.8759 0.6176 0.4243 0.013 Uiso 1 1 calc R U
C41 C 0.90569(10) 0.66849(17) 0.53948(9) 0.0148(4) Uani 1 1 d . .
C42 C 0.98210(11) 0.67642(19) 0.52647(10) 0.0229(5) Uani 1 1 d . .
H42A H 1.0077 0.6043 0.5421 0.034 Uiso 1 1 calc R U
H42B H 1.0041 0.7489 0.5454 0.034 Uiso 1 1 calc R U
H42C H 0.9834 0.6812 0.4836 0.034 Uiso 1 1 calc R U
C43 C 0.90382(12) 0.66560(19) 0.60659(9) 0.0234(5) Uani 1 1 d . .
H43A H 0.8551 0.6595 0.6150 0.035 Uiso 1 1 calc R U
H43B H 0.9248 0.7400 0.6242 0.035 Uiso 1 1 calc R U
H43C H 0.9303 0.5954 0.6235 0.035 Uiso 1 1 calc R U
C44 C 0.86711(11) 0.78330(18) 0.51522(10) 0.0200(4) Uani 1 1 d . .
H44A H 0.8713 0.7911 0.4729 0.030 Uiso 1 1 calc R U
H44B H 0.8880 0.8544 0.5363 0.030 Uiso 1 1 calc R U
H44C H 0.8175 0.7776 0.5210 0.030 Uiso 1 1 calc R U
C36 C 0.83555(9) 0.44782(16) 0.41816(8) 0.0103(3) Uani 1 1 d . .
C61 C 0.86310(11) 0.19289(18) 0.28408(9) 0.0167(4) Uani 1 1 d . .
H61A H 0.8533 0.1889 0.2404 0.020 Uiso 1 1 calc R U
H61B H 0.9015 0.2516 0.2947 0.020 Uiso 1 1 calc R U
C62 C 0.88279(10) 0.07220(17) 0.30869(9) 0.0154(4) Uani 1 1 d . .
C63 C 0.91800(11) 0.0625(2) 0.36679(10) 0.0214(4) Uani 1 1 d . .
H63 H 0.9261 0.1338 0.3900 0.026 Uiso 1 1 calc R U
C64 C 0.94098(12) -0.0474(2) 0.39091(11) 0.0294(5) Uani 1 1 d . .
H64 H 0.9656 -0.0507 0.4297 0.035 Uiso 1 1 calc R U
C65 C 0.92794(13) -0.1520(2) 0.35843(12) 0.0330(6) Uani 1 1 d . .
H65 H 0.9446 -0.2275 0.3746 0.040 Uiso 1 1 calc R U
C66 C 0.89102(13) -0.1480(2) 0.30286(12) 0.0320(6) Uani 1 1 d . .
H66 H 0.8806 -0.2207 0.2813 0.038 Uiso 1 1 calc R U
C67 C 0.86883(12) -0.0363(2) 0.27821(10) 0.0243(5) Uani 1 1 d . .
H67 H 0.8436 -0.0344 0.2397 0.029 Uiso 1 1 calc R U

loop_
_atom_site_aniso_label
_atom_site_aniso_U_11
_atom_site_aniso_U_22
_atom_site_aniso_U_33
_atom_site_aniso_U_23
_atom_site_aniso_U_13
_atom_site_aniso_U_12
Zr1 0.01038(8) 0.00727(7) 0.00895(7) 0.00096(7) 0.00150(5) 0.00003(7)
P1 0.0168(3) 0.0155(2) 0.0166(3) 0.0024(2) 0.0008(2) -0.0015(2)
C71 0.0191(11) 0.0327(13) 0.0297(13) 0.0023(10) 0.0054(10) -0.0020(9)
C72 0.0340(13) 0.0238(11) 0.0216(11) -0.0001(9) -0.0010(10) -0.0067(10)
C73 0.0254(12) 0.0204(11) 0.0213(11) 0.0069(9) 0.0005(9) -0.0005(9)
C1 0.0084(9) 0.0103(8) 0.0067(8) 0.0001(6) -0.0010(6) 0.0002(6)
C51 0.0135(9) 0.0086(8) 0.0123(9) 0.0003(7) 0.0007(7) 0.0004(7)
C52 0.0107(9) 0.0096(8) 0.0157(9) 0.0002(7) 0.0029(7) 0.0029(7)
C53 0.0185(10) 0.0151(9) 0.0156(9) -0.0009(8) 0.0031(8) 0.0018(8)
C54 0.0285(12) 0.0225(11) 0.0168(10) 0.0002(9) 0.0084(9) 0.0084(9)
C55 0.0215(11) 0.0235(11) 0.0316(13) 0.0097(10) 0.0178(10) 0.0078(9)
C56 0.0144(10) 0.0192(10) 0.0391(14) 0.0024(10) 0.0085(10) -0.0008(8)
C57 0.0153(10) 0.0175(10) 0.0208(10) -0.0033(8) 0.0026(8) -0.0001(8)
N1 0.0088(7) 0.0114(7) 0.0079(7) 0.0016(6) 0.0012(6) -0.0007(6)
O1 0.0160(6) 0.0098(6) 0.0121(6) 0.0018(6) -0.0008(5) 0.0002(5)
C11 0.0136(9) 0.0108(8) 0.0094(8) -0.0016(7) 0.0027(7) 0.0013(7)
C12 0.0117(9) 0.0120(9) 0.0113(8) -0.0011(7) 0.0004(7) -0.0003(7)
C17 0.0156(10) 0.0138(9) 0.0148(9) -0.0003(7) -0.0022(7) -0.0028(7)
C18 0.0184(11) 0.0252(11) 0.0238(11) 0.0042(9) 0.0040(9) -0.0066(9)
C19 0.0203(11) 0.0182(11) 0.0266(11) 0.0012(9) -0.0087(8) -0.0050(8)
C20 0.0257(12) 0.0118(9) 0.0208(11) -0.0024(8) -0.0051(9) -0.0019(8)
C13 0.0115(9) 0.0140(9) 0.0097(8) -0.0009(7) -0.0011(7) 0.0021(7)
C14 0.0125(9) 0.0123(9) 0.0101(8) 0.0007(7) 0.0032(7) 0.0033(7)
C15 0.0135(9) 0.0086(8) 0.0118(8) 0.0006(7) 0.0031(7) 0.0004(7)
C21 0.0138(9) 0.0136(9) 0.0120(9) 0.0024(7) 0.0008(7) 0.0029(7)
C22 0.0253(12) 0.0228(11) 0.0163(10) 0.0075(8) -0.0050(9) 0.0004(9)
C23 0.0223(11) 0.0243(11) 0.0210(11) 0.0104(9) 0.0072(9) 0.0062(9)
C24 0.0287(11) 0.0161(9) 0.0204(10) 0.0032(10) 0.0018(8) 0.0065(10)
C16 0.0099(9) 0.0112(8) 0.0095(8) 0.0000(7) 0.0020(7) 0.0018(7)
C2 0.0104(9) 0.0072(8) 0.0123(8) 0.0004(7) 0.0017(7) 0.0002(6)
C3 0.0134(9) 0.0140(9) 0.0115(9) 0.0015(7) 0.0021(7) 0.0012(7)
C4 0.0163(10) 0.0176(10) 0.0174(10) 0.0039(8) 0.0075(8) 0.0012(8)
C5 0.0116(9) 0.0168(10) 0.0208(10) 0.0034(8) 0.0047(8) -0.0007(7)
C6 0.0122(9) 0.0123(9) 0.0132(9) 0.0016(7) 0.0005(7) 0.0010(7)
C7 0.0110(9) 0.0090(8) 0.0099(8) 0.0020(7) 0.0024(7) 0.0012(6)
N2 0.0107(7) 0.0104(7) 0.0077(7) 0.0012(6) 0.0015(6) -0.0015(6)
O2 0.0159(6) 0.0106(6) 0.0102(6) 0.0002(6) 0.0008(5) -0.0002(6)
C31 0.0102(9) 0.0096(8) 0.0117(8) -0.0001(7) 0.0013(7) 0.0030(7)
C32 0.0144(10) 0.0124(9) 0.0114(9) 0.0007(7) 0.0027(7) 0.0029(7)
C37 0.0237(10) 0.0122(9) 0.0126(8) 0.0020(8) 0.0053(7) 0.0018(8)
C38 0.0439(14) 0.0168(11) 0.0124(9) 0.0021(8) 0.0069(9) -0.0006(9)
C39 0.0281(12) 0.0140(10) 0.0183(10) 0.0050(8) 0.0027(9) 0.0057(8)
C40 0.0267(12) 0.0180(9) 0.0210(11) 0.0055(8) 0.0092(9) 0.0012(8)
C33 0.0172(10) 0.0163(10) 0.0095(8) 0.0017(7) 0.0004(7) 0.0043(7)
C34 0.0109(9) 0.0132(9) 0.0114(8) -0.0012(7) -0.0003(7) 0.0035(7)
C35 0.0098(9) 0.0114(9) 0.0123(9) 0.0015(7) 0.0007(7) 0.0013(7)
C41 0.0146(10) 0.0143(9) 0.0146(9) -0.0041(7) -0.0022(7) 0.0034(7)
C42 0.0179(11) 0.0209(11) 0.0283(12) -0.0062(9) -0.0032(9) -0.0014(8)
C43 0.0355(13) 0.0170(10) 0.0163(10) -0.0059(8) -0.0032(9) 0.0023(9)
C44 0.0238(11) 0.0136(9) 0.0223(11) -0.0010(8) 0.0018(9) 0.0040(8)
C36 0.0102(9) 0.0119(9) 0.0089(8) 0.0015(7) 0.0014(7) 0.0014(7)
C61 0.0191(10) 0.0163(10) 0.0157(9) 0.0012(8) 0.0064(8) 0.0041(8)
C62 0.0141(10) 0.0135(9) 0.0206(10) -0.0003(8) 0.0101(8) 0.0007(7)
C63 0.0166(11) 0.0248(11) 0.0232(11) 0.0028(9) 0.0045(9) 0.0010(8)
C64 0.0232(12) 0.0378(14) 0.0277(12) 0.0099(11) 0.0046(10) 0.0053(10)
C65 0.0365(15) 0.0225(12) 0.0429(16) 0.0090(11) 0.0171(12) 0.0058(10)
C66 0.0368(14) 0.0176(11) 0.0444(16) -0.0008(11) 0.0161(12) 0.0027(10)
C67 0.0280(12) 0.0214(11) 0.0243(11) -0.0037(9) 0.0070(10) -0.0016(9)

loop_
_atom_type_symbol
_atom_type_description
_atom_type_scat_dispersion_real
_atom_type_scat_dispersion_imag
_atom_type_scat_source
C C 0.0033 0.0016 'International Tables Vol C Tables 4.2.6.8 and 6.1.1.4'
H H 0.0000 0.0000 'International Tables Vol C Tables 4.2.6.8 and 6.1.1.4'
N N 0.0061 0.0033 'International Tables Vol C Tables 4.2.6.8 and 6.1.1.4'
O O 0.0106 0.0060 'International Tables Vol C Tables 4.2.6.8 and 6.1.1.4'
P P 0.1023 0.0942 'International Tables Vol C Tables 4.2.6.8 and 6.1.1.4'
Zr Zr -2.9673 0.5597 'International Tables Vol C Tables 4.2.6.8 and 6.1.1.4'

loop_
_geom_angle_atom_site_label_1
_geom_angle_atom_site_label_2
_geom_angle_atom_site_label_3
_geom_angle
O2 Zr1 O1 141.65(5)
O2 Zr1 C1 88.84(6)
O1 Zr1 C1 87.87(6)
O2 Zr1 C61 109.67(6)
O1 Zr1 C61 106.76(6)
C1 Zr1 C61 112.82(7)
O2 Zr1 N2 70.84(5)
O1 Zr1 N2 122.43(5)
C1 Zr1 N2 37.27(6)
C61 Zr1 N2 87.96(6)
O2 Zr1 N1 122.76(5)
O1 Zr1 N1 71.16(5)
C1 Zr1 N1 37.17(6)
C61 Zr1 N1 85.69(6)
N2 Zr1 N1 54.46(5)
O2 Zr1 P1 79.84(4)
O1 Zr1 P1 79.26(4)
C1 Zr1 P1 141.46(5)
C61 Zr1 P1 105.67(5)
N2 Zr1 P1 150.46(4)
N1 Zr1 P1 150.31(4)
C73 P1 C72 102.22(11)
C73 P1 C71 102.98(11)
C72 P1 C71 102.70(11)
C73 P1 Zr1 116.13(7)
C72 P1 Zr1 119.36(8)
C71 P1 Zr1 111.40(8)
P1 C71 H71A 109.5
P1 C71 H71B 109.5
H71A C71 H71B 109.5
P1 C71 H71C 109.5
H71A C71 H71C 109.5
H71B C71 H71C 109.5
P1 C72 H72A 109.5
P1 C72 H72B 109.5
H72A C72 H72B 109.5
P1 C72 H72C 109.5
H72A C72 H72C 109.5
H72B C72 H72C 109.5
P1 C73 H73A 109.5
P1 C73 H73B 109.5
H73A C73 H73B 109.5
P1 C73 H73C 109.5
H73A C73 H73C 109.5
H73B C73 H73C 109.5
N2 C1 N1 96.69(13)
N2 C1 C51 118.13(15)
N1 C1 C51 118.88(14)
N2 C1 Zr1 80.85(9)
N1 C1 Zr1 81.22(9)
C51 C1 Zr1 147.67(13)
C1 C51 C52 110.59(14)
C1 C51 H51A 109.5
C52 C51 H51A 109.5
C1 C51 H51B 109.5
C52 C51 H51B 109.5
H51A C51 H51B 108.1
C53 C52 C57 118.76(18)
C53 C52 C51 122.43(17)
C57 C52 C51 118.76(17)
C52 C53 C54 120.5(2)
C52 C53 H53 119.8
C54 C53 H53 119.8
C55 C54 C53 120.3(2)
C55 C54 H54 119.8
C53 C54 H54 119.8
C54 C55 C56 119.77(19)
C54 C55 H55 120.1
C56 C55 H55 120.1
C55 C56 C57 120.2(2)
C55 C56 H56 119.9
C57 C56 H56 119.9
C56 C57 C52 120.5(2)
C56 C57 H57 119.8
C52 C57 H57 119.8
C16 N1 C2 124.69(15)
C16 N1 C1 116.45(14)
C2 N1 C1 108.72(14)
C16 N1 Zr1 110.90(11)
C2 N1 Zr1 117.94(11)
C1 N1 Zr1 61.61(8)
C11 O1 Zr1 125.20(11)
O1 C11 C16 117.43(16)
O1 C11 C12 123.98(16)
C16 C11 C12 118.59(17)
C13 C12 C11 117.43(17)
C13 C12 C17 121.45(17)
C11 C12 C17 121.09(16)
C19 C17 C12 112.47(16)
C19 C17 C20 107.51(16)
C12 C17 C20 109.10(16)
C19 C17 C18 107.79(17)
C12 C17 C18 109.64(16)
C20 C17 C18 110.30(17)
C17 C18 H18A 109.5
C17 C18 H18B 109.5
H18A C18 H18B 109.5
C17 C18 H18C 109.5
H18A C18 H18C 109.5
H18B C18 H18C 109.5
C17 C19 H19A 109.5
C17 C19 H19B 109.5
H19A C19 H19B 109.5
C17 C19 H19C 109.5
H19A C19 H19C 109.5
H19B C19 H19C 109.5
C17 C20 H20A 109.5
C17 C20 H20B 109.5
H20A C20 H20B 109.5
C17 C20 H20C 109.5
H20A C20 H20C 109.5
H20B C20 H20C 109.5
C14 C13 C12 124.03(18)
C14 C13 H13 118.0
C12 C13 H13 118.0
C13 C14 C15 117.41(17)
C13 C14 C21 123.63(17)
C15 C14 C21 118.96(16)
C16 C15 C14 120.19(17)
C16 C15 H15 119.9
C14 C15 H15 119.9
C22 C21 C14 112.69(16)
C22 C21 C23 107.98(16)
C14 C21 C23 109.41(15)
C22 C21 C24 108.78(16)
C14 C21 C24 108.63(15)
C23 C21 C24 109.30(17)
C21 C22 H22A 109.5
C21 C22 H22B 109.5
H22A C22 H22B 109.5
C21 C22 H22C 109.5
H22A C22 H22C 109.5
H22B C22 H22C 109.5
C21 C23 H23A 109.5
C21 C23 H23B 109.5
H23A C23 H23B 109.5
C21 C23 H23C 109.5
H23A C23 H23C 109.5
H23B C23 H23C 109.5
C21 C24 H24A 109.5
C21 C24 H24B 109.5
H24A C24 H24B 109.5
C21 C24 H24C 109.5
H24A C24 H24C 109.5
H24B C24 H24C 109.5
C15 C16 C11 122.33(17)
C15 C16 N1 122.51(16)
C11 C16 N1 115.11(16)
C3 C2 C7 121.53(17)
C3 C2 N1 131.32(18)
C7 C2 N1 106.65(15)
C2 C3 C4 116.98(18)
C2 C3 H3 121.5
C4 C3 H3 121.5
C5 C4 C3 121.56(18)
C5 C4 H4 119.2
C3 C4 H4 119.2
C4 C5 C6 120.96(18)
C4 C5 H5 119.5
C6 C5 H5 119.5
C7 C6 C5 117.18(18)
C7 C6 H6 121.4
C5 C6 H6 121.4
C6 C7 C2 121.77(17)
C6 C7 N2 130.65(17)
C2 C7 N2 107.14(15)
C7 N2 C36 123.81(15)
C7 N2 C1 108.59(14)
C36 N2 C1 117.04(14)
C7 N2 Zr1 118.27(11)
C36 N2 Zr1 111.41(11)
C1 N2 Zr1 61.88(8)
C31 O2 Zr1 125.55(11)
O2 C31 C36 117.27(16)
O2 C31 C32 124.46(16)
C36 C31 C32 118.27(17)
C33 C32 C31 117.67(17)
C33 C32 C37 121.04(17)
C31 C32 C37 121.28(17)
C40 C37 C38 107.74(17)
C40 C37 C32 110.08(16)
C38 C37 C32 112.39(16)
C40 C37 C39 110.38(17)
C38 C37 C39 107.51(17)
C32 C37 C39 108.71(15)
C37 C38 H38A 109.5
C37 C38 H38B 109.5
H38A C38 H38B 109.5
C37 C38 H38C 109.5
H38A C38 H38C 109.5
H38B C38 H38C 109.5
C37 C39 H39A 109.5
C37 C39 H39B 109.5
H39A C39 H39B 109.5
C37 C39 H39C 109.5
H39A C39 H39C 109.5
H39B C39 H39C 109.5
C37 C40 H40A 109.5
C37 C40 H40B 109.5
H40A C40 H40B 109.5
C37 C40 H40C 109.5
H40A C40 H40C 109.5
H40B C40 H40C 109.5
C34 C33 C32 124.00(18)
C34 C33 H33 118.0
C32 C33 H33 118.0
C35 C34 C33 117.17(17)
C35 C34 C41 119.51(17)
C33 C34 C41 123.28(17)
C36 C35 C34 120.19(17)
C36 C35 H35 119.9
C34 C35 H35 119.9
C43 C41 C42 109.31(17)
C43 C41 C34 112.53(16)
C42 C41 C34 108.78(16)
C43 C41 C44 107.89(16)
C42 C41 C44 108.35(17)
C34 C41 C44 109.89(16)
C41 C42 H42A 109.5
C41 C42 H42B 109.5
H42A C42 H42B 109.5
C41 C42 H42C 109.5
H42A C42 H42C 109.5
H42B C42 H42C 109.5
C41 C43 H43A 109.5
C41 C43 H43B 109.5
H43A C43 H43B 109.5
C41 C43 H43C 109.5
H43A C43 H43C 109.5
H43B C43 H43C 109.5
C41 C44 H44A 109.5
C41 C44 H44B 109.5
H44A C44 H44B 109.5
C41 C44 H44C 109.5
H44A C44 H44C 109.5
H44B C44 H44C 109.5
C35 C36 C31 122.67(17)
C35 C36 N2 122.77(16)
C31 C36 N2 114.51(16)
C62 C61 Zr1 106.47(12)
C62 C61 H61A 110.4
Zr1 C61 H61A 110.4
C62 C61 H61B 110.4
Zr1 C61 H61B 110.4
H61A C61 H61B 108.6
C67 C62 C63 116.20(19)
C67 C62 C61 124.2(2)
C63 C62 C61 119.61(18)
C64 C63 C62 122.1(2)
C64 C63 H63 119.0
C62 C63 H63 119.0
C65 C64 C63 119.7(2)
C65 C64 H64 120.2
C63 C64 H64 120.2
C66 C65 C64 120.4(2)
C66 C65 H65 119.8
C64 C65 H65 119.8
C65 C66 C67 119.7(2)
C65 C66 H66 120.1
C67 C66 H66 120.1
C62 C67 C66 121.8(2)
C62 C67 H67 119.1
C66 C67 H67 119.1

loop_
_geom_bond_atom_site_label_1
_geom_bond_atom_site_label_2
_geom_bond_distance
Zr1 O2 2.0703(12)
Zr1 O1 2.0714(13)
Zr1 C1 2.1678(17)
Zr1 C61 2.2770(19)
Zr1 N2 2.4266(15)
Zr1 N1 2.4352(15)
Zr1 P1 2.8454(6)
P1 C73 1.815(2)
P1 C72 1.823(2)
P1 C71 1.824(2)
C71 H71A 0.9800
C71 H71B 0.9800
C71 H71C 0.9800
C72 H72A 0.9800
C72 H72B 0.9800
C72 H72C 0.9800
C73 H73A 0.9800
C73 H73B 0.9800
C73 H73C 0.9800
C1 N2 1.488(2)
C1 N1 1.489(2)
C1 C51 1.512(2)
C51 C52 1.514(3)
C51 H51A 0.9900
C51 H51B 0.9900
C52 C53 1.388(3)
C52 C57 1.396(3)
C53 C54 1.393(3)
C53 H53 0.9500
C54 C55 1.377(3)
C54 H54 0.9500
C55 C56 1.385(3)
C55 H55 0.9500
C56 C57 1.388(3)
C56 H56 0.9500
C57 H57 0.9500
N1 C16 1.425(2)
N1 C2 1.434(2)
O1 C11 1.355(2)
C11 C16 1.408(3)
C11 C12 1.412(3)
C12 C13 1.404(3)
C12 C17 1.536(3)
C17 C19 1.534(3)
C17 C20 1.537(3)
C17 C18 1.541(3)
C18 H18A 0.9800
C18 H18B 0.9800
C18 H18C 0.9800
C19 H19A 0.9800
C19 H19B 0.9800
C19 H19C 0.9800
C20 H20A 0.9800
C20 H20B 0.9800
C20 H20C 0.9800
C13 C14 1.393(3)
C13 H13 0.9500
C14 C15 1.396(3)
C14 C21 1.533(3)
C15 C16 1.381(2)
C15 H15 0.9500
C21 C22 1.530(3)
C21 C23 1.534(3)
C21 C24 1.538(3)
C22 H22A 0.9800
C22 H22B 0.9800
C22 H22C 0.9800
C23 H23A 0.9800
C23 H23B 0.9800
C23 H23C 0.9800
C24 H24A 0.9800
C24 H24B 0.9800
C24 H24C 0.9800
C2 C3 1.379(2)
C2 C7 1.392(3)
C3 C4 1.403(3)
C3 H3 0.9500
C4 C5 1.382(3)
C4 H4 0.9500
C5 C6 1.403(3)
C5 H5 0.9500
C6 C7 1.378(3)
C6 H6 0.9500
C7 N2 1.430(2)
N2 C36 1.433(2)
O2 C31 1.357(2)
C31 C36 1.404(2)
C31 C32 1.411(3)
C32 C33 1.399(3)
C32 C37 1.539(3)
C37 C40 1.535(3)
C37 C38 1.537(3)
C37 C39 1.544(3)
C38 H38A 0.9800
C38 H38B 0.9800
C38 H38C 0.9800
C39 H39A 0.9800
C39 H39B 0.9800
C39 H39C 0.9800
C40 H40A 0.9800
C40 H40B 0.9800
C40 H40C 0.9800
C33 C34 1.398(3)
C33 H33 0.9500
C34 C35 1.393(3)
C34 C41 1.537(3)
C35 C36 1.379(3)
C35 H35 0.9500
C41 C43 1.532(3)
C41 C42 1.534(3)
C41 C44 1.537(3)
C42 H42A 0.9800
C42 H42B 0.9800
C42 H42C 0.9800
C43 H43A 0.9800
C43 H43B 0.9800
C43 H43C 0.9800
C44 H44A 0.9800
C44 H44B 0.9800
C44 H44C 0.9800
C61 C62 1.477(3)
C61 H61A 0.9900
C61 H61B 0.9900
C62 C67 1.394(3)
C62 C63 1.415(3)
C63 C64 1.382(3)
C63 H63 0.9500
C64 C65 1.378(4)
C64 H64 0.9500
C65 C66 1.374(4)
C65 H65 0.9500
C66 C67 1.400(3)
C66 H66 0.9500
C67 H67 0.9500

loop_
_geom_torsion_atom_site_label_1
_geom_torsion_atom_site_label_2
_geom_torsion_atom_site_label_3
_geom_torsion_atom_site_label_4
_geom_torsion
N2 C1 C51 C52 -96.94(18)
N1 C1 C51 C52 146.59(16)
Zr1 C1 C51 C52 23.5(3)
C1 C51 C52 C53 110.5(2)
C1 C51 C52 C57 -66.7(2)
C57 C52 C53 C54 -0.4(3)
C51 C52 C53 C54 -177.66(18)
C52 C53 C54 C55 -0.1(3)
C53 C54 C55 C56 0.4(3)
C54 C55 C56 C57 -0.1(3)
C55 C56 C57 C52 -0.4(3)
C53 C52 C57 C56 0.7(3)
C51 C52 C57 C56 178.05(18)
N2 C1 N1 C16 -179.78(14)
C51 C1 N1 C16 -52.4(2)
Zr1 C1 N1 C16 100.60(13)
N2 C1 N1 C2 -32.66(16)
C51 C1 N1 C2 94.69(18)
Zr1 C1 N1 C2 -112.29(12)
N2 C1 N1 Zr1 79.62(10)
C51 C1 N1 Zr1 -153.02(17)
Zr1 O1 C11 C16 4.7(2)
Zr1 O1 C11 C12 -175.74(13)
O1 C11 C12 C13 179.52(16)
C16 C11 C12 C13 -1.0(3)
O1 C11 C12 C17 -2.4(3)
C16 C11 C12 C17 177.13(16)
C13 C12 C17 C19 -1.2(3)
C11 C12 C17 C19 -179.24(17)
C13 C12 C17 C20 117.98(19)
C11 C12 C17 C20 -60.0(2)
C13 C12 C17 C18 -121.14(19)
C11 C12 C17 C18 60.8(2)
C11 C12 C13 C14 0.0(3)
C17 C12 C13 C14 -178.10(17)
C12 C13 C14 C15 0.3(3)
C12 C13 C14 C21 -178.91(17)
C13 C14 C15 C16 0.4(3)
C21 C14 C15 C16 179.65(16)
C13 C14 C21 C22 -4.2(3)
C15 C14 C21 C22 176.61(17)
C13 C14 C21 C23 -124.31(19)
C15 C14 C21 C23 56.5(2)
C13 C14 C21 C24 116.4(2)
C15 C14 C21 C24 -62.8(2)
C14 C15 C16 C11 -1.4(3)
C14 C15 C16 N1 -178.78(16)
O1 C11 C16 C15 -178.74(16)
C12 C11 C16 C15 1.7(3)
O1 C11 C16 N1 -1.2(2)
C12 C11 C16 N1 179.25(15)
C2 N1 C16 C15 -33.4(3)
C1 N1 C16 C15 107.86(19)
Zr1 N1 C16 C15 175.62(13)
C2 N1 C16 C11 149.04(16)
C1 N1 C16 C11 -69.7(2)
Zr1 N1 C16 C11 -1.92(18)
C16 N1 C2 C3 -22.7(3)
C1 N1 C2 C3 -166.41(18)
Zr1 N1 C2 C3 126.45(18)
C16 N1 C2 C7 165.56(16)
C1 N1 C2 C7 21.81(18)
Zr1 N1 C2 C7 -45.33(17)
C7 C2 C3 C4 -1.1(3)
N1 C2 C3 C4 -171.88(18)
C2 C3 C4 C5 0.7(3)
C3 C4 C5 C6 0.1(3)
C4 C5 C6 C7 -0.5(3)
C5 C6 C7 C2 0.1(3)
C5 C6 C7 N2 171.53(18)
C3 C2 C7 C6 0.7(3)
N1 C2 C7 C6 173.51(16)
C3 C2 C7 N2 -172.45(16)
N1 C2 C7 N2 0.31(19)
C6 C7 N2 C36 21.9(3)
C2 C7 N2 C36 -165.68(16)
C6 C7 N2 C1 165.30(18)
C2 C7 N2 C1 -22.32(19)
C6 C7 N2 Zr1 -127.27(18)
C2 C7 N2 Zr1 45.11(17)
N1 C1 N2 C7 32.82(16)
C51 C1 N2 C7 -95.07(17)
Zr1 C1 N2 C7 112.76(12)
N1 C1 N2 C36 178.99(14)
C51 C1 N2 C36 51.1(2)
Zr1 C1 N2 C36 -101.07(13)
N1 C1 N2 Zr1 -79.94(10)
C51 C1 N2 Zr1 152.17(16)
Zr1 O2 C31 C36 -6.4(2)
Zr1 O2 C31 C32 173.87(13)
O2 C31 C32 C33 179.97(17)
C36 C31 C32 C33 0.2(3)
O2 C31 C32 C37 1.3(3)
C36 C31 C32 C37 -178.51(17)
C33 C32 C37 C40 124.31(19)
C31 C32 C37 C40 -57.0(2)
C33 C32 C37 C38 4.2(3)
C31 C32 C37 C38 -177.12(18)
C33 C32 C37 C39 -114.7(2)
C31 C32 C37 C39 64.0(2)
C31 C32 C33 C34 0.7(3)
C37 C32 C33 C34 179.41(17)
C32 C33 C34 C35 -0.3(3)
C32 C33 C34 C41 -178.08(17)
C33 C34 C35 C36 -1.1(3)
C41 C34 C35 C36 176.84(16)
C35 C34 C41 C43 173.73(17)
C33 C34 C41 C43 -8.5(3)
C35 C34 C41 C42 -65.0(2)
C33 C34 C41 C42 112.8(2)
C35 C34 C41 C44 53.5(2)
C33 C34 C41 C44 -128.76(19)
C34 C35 C36 C31 2.0(3)
C34 C35 C36 N2 179.60(16)
O2 C31 C36 C35 178.67(16)
C32 C31 C36 C35 -1.5(3)
O2 C31 C36 N2 0.9(2)
C32 C31 C36 N2 -179.32(16)
C7 N2 C36 C35 34.7(3)
C1 N2 C36 C35 -105.8(2)
Zr1 N2 C36 C35 -174.24(14)
C7 N2 C36 C31 -147.50(17)
C1 N2 C36 C31 71.9(2)
Zr1 N2 C36 C31 3.53(19)
Zr1 C61 C62 C67 101.53(19)
Zr1 C61 C62 C63 -78.34(19)
C67 C62 C63 C64 3.6(3)
C61 C62 C63 C64 -176.49(19)
C62 C63 C64 C65 -1.7(3)
C63 C64 C65 C66 -1.4(3)
C64 C65 C66 C67 2.4(4)
C63 C62 C67 C66 -2.6(3)
C61 C62 C67 C66 177.6(2)
C65 C66 C67 C62 -0.4(3)
